data_7241051
loop_
_publ_author_name
'Liu, Xiao-Ting'
'Chen, Si-Si'
'Li, Si-Miao'
'Nie, Hong-Xiang'
'Feng, Yao-Qing'
'Fan, Yi-Ning'
'Yu, Mei-Hui'
'Chang, Ze'
'Bu, Xian-He'

_publ_section_title
;
 Structural tuning of Zn(ii)-MOFs based on pyrazole functionalized
 carboxylic acid ligands for organic dye adsorption
;
_journal_name_full CrystEngComm
_journal_paper_doi 10.1039/D0CE00798F
_journal_year 2020
_chemical_formula_moiety 'C22 H11 N5 O7 Zn2'
_chemical_formula_sum 'C22 H11 N5 O7 Zn2'
_chemical_formula_weight 588.10
_space_group_crystal_system trigonal
_space_group_IT_number 154
_space_group_name_Hall 'P 32 2"'
_space_group_name_H-M_alt 'P 32 2 1'
_atom_sites_solution_hydrogens geom
_atom_sites_solution_primary direct
_audit_creation_date 2019-07-07
_audit_creation_method
;
Olex2 1.2
(compiled 2015.01.26 svn.r3150 for OlexSys, GUI svn.r4998)
;
_audit_update_record
;
2020-02-25 deposited with the CCDC.	2020-08-12 downloaded from the CCDC.
;
_cell_angle_alpha 90
_cell_angle_beta 90
_cell_angle_gamma 120
_cell_formula_units_Z 6
_cell_length_a 20.5369(12)
_cell_length_b 20.5369(12)
_cell_length_c 34.603(2)
_cell_measurement_reflns_used 5930
_cell_measurement_temperature 273(2)
_cell_measurement_theta_max 71.8510
_cell_measurement_theta_min 4.5370
_cell_volume 12639.0(13)
_computing_cell_refinement 'CrysAlisPro 1.171.39.33c (Rigaku OD, 2017)'
_computing_data_collection 'CrysAlisPro 1.171.39.33c (Rigaku OD, 2017)'
_computing_data_reduction 'CrysAlisPro 1.171.39.33c (Rigaku OD, 2017)'
_computing_molecular_graphics 'Olex2 (Dolomanov et al., 2009)'
_computing_publication_material 'Olex2 (Dolomanov et al., 2009)'
_computing_structure_refinement 'XL (Sheldrick, 2008)'
_computing_structure_solution 'ShelXS-1997 (Sheldrick, 2008)'
_diffrn_ambient_temperature 273.15
_diffrn_measured_fraction_theta_full 0.998
_diffrn_measured_fraction_theta_max 0.993
_diffrn_measurement_device_type 'XtaLAB AFC12 (RINC): Kappa single'
_diffrn_measurement_method '\w scans'
_diffrn_radiation_type CuK\a
_diffrn_radiation_wavelength 1.54178
_diffrn_reflns_av_R_equivalents 0.0679
_diffrn_reflns_av_unetI/netI 0.0782
_diffrn_reflns_Laue_measured_fraction_full 0.998
_diffrn_reflns_Laue_measured_fraction_max 0.993
_diffrn_reflns_limit_h_max 24
_diffrn_reflns_limit_h_min -20
_diffrn_reflns_limit_k_max 15
_diffrn_reflns_limit_k_min -25
_diffrn_reflns_limit_l_max 19
_diffrn_reflns_limit_l_min -42
_diffrn_reflns_number 43126
_diffrn_reflns_point_group_measured_fraction_full 0.999
_diffrn_reflns_point_group_measured_fraction_max 0.995
_diffrn_reflns_theta_full 67.679
_diffrn_reflns_theta_max 72.110
_diffrn_reflns_theta_min 3.564
_exptl_absorpt_coefficient_mu 0.834
_exptl_absorpt_correction_T_max 1.00000
_exptl_absorpt_correction_T_min 0.63232
_exptl_absorpt_correction_type multi-scan
_exptl_absorpt_process_details
;
CrysAlisPro 1.171.39.33c (Rigaku Oxford Diffraction, 2017)
Empirical absorption correction using spherical harmonics,
 implemented in SCALE3 ABSPACK scaling algorithm.
;
_exptl_crystal_density_diffrn 0.464
_exptl_crystal_description block
_exptl_crystal_F_000 1764
_refine_diff_density_max 0.369
_refine_diff_density_min -0.301
_refine_diff_density_rms 0.040
_refine_ls_abs_structure_details
;
 Refined as an inversion twin.
;
_refine_ls_abs_structure_Flack 0.51(5)
_refine_ls_extinction_coef 0.00097(11)
_refine_ls_extinction_expression Fc^*^=kFc[1+0.001xFc^2^\l^3^/sin(2\q)]^-1/4^
_refine_ls_extinction_method 'SHELXL-2014/7 (Sheldrick 2014'
_refine_ls_goodness_of_fit_ref 0.860
_refine_ls_hydrogen_treatment constr
_refine_ls_matrix_type full
_refine_ls_number_parameters 327
_refine_ls_number_reflns 16091
_refine_ls_number_restraints 42
_refine_ls_restrained_S_all 0.887
_refine_ls_R_factor_all 0.1171
_refine_ls_R_factor_gt 0.0616
_refine_ls_shift/su_max 0.001
_refine_ls_shift/su_mean 0.000
_refine_ls_structure_factor_coef Fsqd
_refine_ls_weighting_details 'w=1/[\s^2^(Fo^2^)+(0.1027P)^2^] where P=(Fo^2^+2Fc^2^)/3'
_refine_ls_weighting_scheme calc
_refine_ls_wR_factor_gt 0.1523
_refine_ls_wR_factor_ref 0.1832
_reflns_Friedel_coverage 0.843
_reflns_Friedel_fraction_full 1.000
_reflns_Friedel_fraction_max 0.996
_reflns_number_gt 7199
_reflns_number_total 16091
_reflns_threshold_expression 'I > 2\s(I)'
_cod_data_source_file d0ce00798f2.cif
_cod_data_source_block 2
_cod_original_cell_volume 12638.9(17)
_cod_database_code 7241051
_shelx_space_group_comment
;
The symmetry employed for this shelxl refinement is uniquely defined
by the following loop, which should always be used as a source of
symmetry information in preference to the above space-group names.
They are only intended as comments.
;
_olex2_refinement_description
;
1. Twinned data refinement
 Scales: 0.49(5) 0.51(5)
2. Fixed Uiso
 At 1.2 times of:
  All C(H) groups
3. Rigid bond restraints
 O3, C11, O5, C12, O6, C22, O7, C22, N1, N2, C14, C16, N3, C5, C17, C18
 with sigma for 1-2 distances of 0.005 and sigma for 1-3 distances of 0.005
4. Uiso/Uaniso restraints and constraints
Uanis(C19) \\sim Ueq, Uanis(O1) \\sim Ueq, Uanis(C17) \\sim Ueq, Uanis(N3)
\\sim Ueq, Uanis(C4) \\sim Ueq: with sigma of 0.005 and sigma for terminal
atoms of 0.01
5.a Aromatic/amide H refined with riding coordinates:
 C1(H1), C3(H3), C6(H6), C8(H8), C10(H10), C13(H13), C15(H15), C17(H17),
 C18(H18), C20(H20), C21(H21)
;
_shelx_shelxl_version_number 2014/7
_olex2_submission_special_instructions 'No special instructions were received'

loop_
_space_group_symop_operation_xyz
'x, y, z'
'-y, x-y, z+2/3'
'-x+y, -x, z+1/3'
'y, x, -z'
'x-y, -y, -z+1/3'
'-x, -x+y, -z+2/3'

loop_
_atom_site_label
_atom_site_type_symbol
_atom_site_fract_x
_atom_site_fract_y
_atom_site_fract_z
_atom_site_U_iso_or_equiv
_atom_site_adp_type
_atom_site_occupancy
_atom_site_site_symmetry_order
_atom_site_calc_flag
_atom_site_refinement_flags_posn
_atom_site_refinement_flags_adp
_atom_site_refinement_flags_occupancy
_atom_site_disorder_assembly
_atom_site_disorder_group
C1 C 0.4495(5) 1.2270(4) 0.2824(2) 0.135(3) Uani 1 1 d . . . . .
H1 H 0.4522 1.2357 0.3089 0.163 Uiso 1 1 calc R . . . .
C2 C 0.4199(6) 1.1507(4) 0.2659(2) 0.144(3) Uani 1 1 d . . . . .
C3 C 0.4204(6) 1.1684(5) 0.22613(19) 0.131(3) Uani 1 1 d . . . . .
H3 H 0.4024 1.1329 0.2064 0.158 Uiso 1 1 calc R . . . .
C4 C 0.3997(6) 1.0843(6) 0.2863(3) 0.143(3) Uani 1 1 d . U . . .
C5 C 0.3521(5) 0.9541(4) 0.2765(2) 0.125(3) Uani 1 1 d . U . . .
C6 C 0.3019(5) 0.8869(5) 0.2514(2) 0.129(3) Uani 1 1 d . . . . .
H6 H 0.2819 0.8953 0.2291 0.154 Uiso 1 1 calc R . . . .
C7 C 0.2856(5) 0.8199(5) 0.25899(19) 0.125(3) Uani 1 1 d . . . . .
C8 C 0.3160(6) 0.8033(5) 0.29238(19) 0.137(3) Uani 1 1 d . . . . .
H8 H 0.3027 0.7538 0.2978 0.164 Uiso 1 1 calc R . . . .
C9 C 0.3654(5) 0.8610(5) 0.3168(2) 0.118(2) Uani 1 1 d . . . . .
C10 C 0.3826(6) 0.9345(5) 0.3084(2) 0.148(3) Uani 1 1 d . . . . .
H10 H 0.4160 0.9728 0.3246 0.177 Uiso 1 1 calc R . . . .
C11 C 0.2383(5) 0.7565(5) 0.2318(2) 0.140(3) Uani 1 1 d . U . . .
C12 C 0.3945(5) 0.8417(6) 0.35086(19) 0.129(3) Uani 1 1 d . U . . .
C13 C 0.3517(6) 0.7608(4) 0.5072(2) 0.136(3) Uani 1 1 d . . . . .
H13 H 0.3470 0.7418 0.5321 0.163 Uiso 1 1 calc R . . . .
C14 C 0.2956(5) 0.7536(5) 0.4884(2) 0.125(3) Uani 1 1 d . U . . .
C15 C 0.3235(5) 0.7881(5) 0.4540(2) 0.128(3) Uani 1 1 d . . . . .
H15 H 0.2953 0.7929 0.4343 0.153 Uiso 1 1 calc R . . . .
C16 C 0.2163(5) 0.7148(6) 0.4987(2) 0.144(3) Uani 1 1 d . U . . .
C17 C 0.1865(6) 0.6715(6) 0.5328(3) 0.158(3) Uani 1 1 d . U . . .
H17 H 0.2205 0.6690 0.5496 0.190 Uiso 1 1 calc R . . . .
C18 C 0.1133(5) 0.6336(6) 0.5428(2) 0.142(3) Uani 1 1 d . U . . .
H18 H 0.0996 0.6097 0.5667 0.170 Uiso 1 1 calc R . . . .
C19 C 0.0614(5) 0.6297(5) 0.5199(2) 0.126(3) Uani 1 1 d . U . . .
C20 C 0.0857(6) 0.6707(7) 0.4846(2) 0.163(4) Uani 1 1 d . . . . .
H20 H 0.0497 0.6692 0.4678 0.195 Uiso 1 1 calc R . . . .
C21 C 0.1602(5) 0.7124(6) 0.4745(3) 0.154(3) Uani 1 1 d . . . . .
H21 H 0.1736 0.7393 0.4514 0.185 Uiso 1 1 calc R . . . .
C22 C -0.0214(6) 0.5839(6) 0.5288(2) 0.143(3) Uani 1 1 d . U . . .
N1 N 0.4728(4) 1.2842(4) 0.25555(14) 0.1166(17) Uani 1 1 d . U . . .
N2 N 0.4499(4) 1.2426(4) 0.22044(13) 0.125(2) Uani 1 1 d . U . . .
N3 N 0.3697(4) 1.0222(4) 0.26530(18) 0.143(2) Uani 1 1 d . U . . .
N4 N 0.3959(4) 0.8136(4) 0.45257(17) 0.125(2) Uani 1 1 d . . . . .
N5 N 0.4189(4) 0.7975(3) 0.48899(14) 0.1116(19) Uani 1 1 d . . . . .
O1 O 0.4043(4) 1.0827(3) 0.32272(16) 0.169(3) Uani 1 1 d . U . . .
O2 O 0.2199(3) 0.7773(3) 0.20052(12) 0.1192(15) Uani 1 1 d . . . . .
O3 O 0.2186(4) 0.6909(3) 0.24006(13) 0.1309(18) Uani 1 1 d . U . . .
O4 O 0.4452(3) 0.9036(3) 0.37066(12) 0.1152(14) Uani 1 1 d . . . . .
O5 O 0.3858(4) 0.7797(4) 0.35878(14) 0.147(2) Uani 1 1 d . U . . .
O6 O -0.0690(3) 0.5815(3) 0.50342(13) 0.1235(16) Uani 1 1 d . U . . .
O7 O -0.0385(3) 0.5516(3) 0.55958(13) 0.1213(16) Uani 1 1 d . U . . .
Zn1 Zn 0.17597(5) 0.69890(5) 0.16236(2) 0.1050(3) Uani 1 1 d . . . . .
Zn2 Zn 0.47745(5) 0.86699(5) 0.41353(2) 0.1036(3) Uani 1 1 d . . . . .

loop_
_atom_site_aniso_label
_atom_site_aniso_U_11
_atom_site_aniso_U_22
_atom_site_aniso_U_33
_atom_site_aniso_U_23
_atom_site_aniso_U_13
_atom_site_aniso_U_12
C1 0.183(9) 0.093(5) 0.128(6) 0.007(4) -0.015(6) 0.067(6)
C2 0.218(10) 0.091(5) 0.112(5) -0.007(4) -0.016(6) 0.069(6)
C3 0.216(10) 0.131(7) 0.086(4) 0.009(4) 0.001(5) 0.117(7)
C4 0.170(6) 0.122(5) 0.128(5) 0.001(4) -0.029(4) 0.066(4)
C5 0.140(7) 0.090(5) 0.116(5) -0.005(4) -0.034(4) 0.036(5)
C6 0.181(8) 0.105(6) 0.091(4) -0.006(4) -0.037(5) 0.065(6)
C7 0.186(8) 0.122(6) 0.073(4) 0.004(4) -0.001(4) 0.082(6)
C8 0.205(9) 0.146(7) 0.083(5) -0.002(5) -0.003(5) 0.106(7)
C9 0.165(8) 0.101(6) 0.087(4) -0.009(4) -0.013(4) 0.066(5)
C10 0.203(10) 0.122(7) 0.091(5) -0.014(4) -0.037(5) 0.062(7)
C11 0.181(8) 0.111(5) 0.078(4) -0.009(4) -0.025(5) 0.036(6)
C12 0.173(8) 0.164(7) 0.065(4) -0.025(5) -0.022(4) 0.095(7)
C13 0.146(8) 0.110(6) 0.120(6) 0.047(5) 0.000(6) 0.039(6)
C14 0.101(5) 0.165(8) 0.099(5) 0.032(5) -0.008(4) 0.060(5)
C15 0.136(7) 0.160(8) 0.104(5) 0.024(5) -0.001(5) 0.086(7)
C16 0.127(6) 0.164(8) 0.119(5) 0.020(5) -0.006(5) 0.056(6)
C17 0.131(5) 0.193(6) 0.135(5) 0.038(4) -0.002(4) 0.069(4)
C18 0.103(5) 0.201(9) 0.107(5) 0.014(5) -0.011(4) 0.065(6)
C19 0.104(5) 0.149(5) 0.098(4) 0.006(4) 0.001(4) 0.043(4)
C20 0.125(7) 0.243(12) 0.112(6) 0.014(7) -0.028(5) 0.086(8)
C21 0.091(6) 0.204(10) 0.137(6) 0.035(6) 0.004(5) 0.050(6)
C22 0.172(9) 0.186(9) 0.083(4) -0.002(5) 0.021(4) 0.099(8)
N1 0.140(5) 0.155(5) 0.087(3) 0.016(3) 0.001(3) 0.098(5)
N2 0.183(7) 0.122(5) 0.070(3) 0.004(3) -0.007(3) 0.077(5)
N3 0.203(5) 0.093(4) 0.128(4) 0.006(3) -0.024(4) 0.070(4)
N4 0.107(5) 0.139(6) 0.115(4) 0.046(4) 0.004(3) 0.050(4)
N5 0.124(5) 0.118(4) 0.069(3) 0.012(3) 0.008(3) 0.043(4)
O1 0.270(7) 0.117(4) 0.116(4) 0.000(3) -0.006(4) 0.094(4)
O2 0.162(5) 0.115(3) 0.080(3) -0.029(2) -0.029(3) 0.069(3)
O3 0.186(6) 0.101(4) 0.102(3) -0.007(3) -0.002(3) 0.069(4)
O4 0.155(4) 0.128(4) 0.078(2) 0.023(3) 0.000(3) 0.083(3)
O5 0.224(7) 0.132(5) 0.100(3) 0.007(3) -0.022(4) 0.100(5)
O6 0.094(3) 0.167(5) 0.102(3) -0.002(3) -0.002(2) 0.060(3)
O7 0.115(4) 0.140(4) 0.092(3) 0.017(3) 0.007(3) 0.052(3)
Zn1 0.1137(7) 0.1177(7) 0.0797(5) -0.0056(4) -0.0032(4) 0.0548(6)
Zn2 0.1236(8) 0.0986(6) 0.0826(5) 0.0044(4) -0.0062(4) 0.0511(6)

loop_
_atom_type_symbol
_atom_type_description
_atom_type_scat_dispersion_real
_atom_type_scat_dispersion_imag
_atom_type_scat_source
C C 0.0181 0.0091 'International Tables Vol C Tables 4.2.6.8 and 6.1.1.4'
H H 0.0000 0.0000 'International Tables Vol C Tables 4.2.6.8 and 6.1.1.4'
N N 0.0311 0.0180 'International Tables Vol C Tables 4.2.6.8 and 6.1.1.4'
O O 0.0492 0.0322 'International Tables Vol C Tables 4.2.6.8 and 6.1.1.4'
Zn Zn -1.5491 0.6778 'International Tables Vol C Tables 4.2.6.8 and 6.1.1.4'

loop_
_geom_angle_atom_site_label_1
_geom_angle_atom_site_label_2
_geom_angle_atom_site_label_3
_geom_angle
_geom_angle_site_symmetry_1
_geom_angle_site_symmetry_3
_geom_angle_publ_flag
C2 C1 H1 122.5 . . ?
N1 C1 H1 122.5 . . ?
N1 C1 C2 115.1(7) . . ?
C3 C2 C1 98.9(7) . . ?
C4 C2 C1 126.9(7) . . ?
C4 C2 C3 134.2(8) . . ?
C2 C3 H3 124.0 . . ?
N2 C3 C2 112.0(6) . . ?
N2 C3 H3 124.0 . . ?
N3 C4 C2 115.5(8) . . ?
O1 C4 C2 122.4(9) . . ?
O1 C4 N3 121.8(8) . . ?
C10 C5 C6 112.4(7) . . ?
N3 C5 C6 119.9(7) . . ?
N3 C5 C10 127.2(7) . . ?
C5 C6 H6 118.0 . . ?
C7 C6 C5 124.0(7) . . ?
C7 C6 H6 118.0 . . ?
C6 C7 C8 120.9(8) . . ?
C6 C7 C11 121.1(7) . . ?
C8 C7 C11 117.9(8) . . ?
C7 C8 H8 119.8 . . ?
C9 C8 C7 120.3(8) . . ?
C9 C8 H8 119.8 . . ?
C8 C9 C10 118.3(7) . . ?
C8 C9 C12 118.8(8) . . ?
C10 C9 C12 122.9(8) . . ?
C5 C10 H10 118.0 . . ?
C9 C10 C5 124.0(7) . . ?
C9 C10 H10 118.0 . . ?
O2 C11 C7 114.1(8) . . ?
O3 C11 C7 121.2(7) . . ?
O3 C11 O2 124.6(7) . . ?
O4 C12 C9 112.3(8) . . ?
O5 C12 C9 126.4(8) . . ?
O5 C12 O4 120.3(7) . . ?
C14 C13 H13 122.0 . . ?
C14 C13 N5 116.0(7) . . ?
N5 C13 H13 122.0 . . ?
C13 C14 C15 105.5(8) . . ?
C13 C14 C16 129.9(8) . . ?
C15 C14 C16 124.5(8) . . ?
C14 C15 H15 125.0 . . ?
N4 C15 C14 110.0(7) . . ?
N4 C15 H15 125.0 . . ?
C17 C16 C14 124.1(8) . . ?
C21 C16 C14 123.2(8) . . ?
C21 C16 C17 112.6(8) . . ?
C16 C17 H17 117.2 . . ?
C18 C17 C16 125.6(9) . . ?
C18 C17 H17 117.2 . . ?
C17 C18 H18 119.2 . . ?
C19 C18 C17 121.5(8) . . ?
C19 C18 H18 119.2 . . ?
C18 C19 C20 116.9(8) . . ?
C18 C19 C22 123.4(8) . . ?
C20 C19 C22 119.8(8) . . ?
C19 C20 H20 118.6 . . ?
C21 C20 C19 122.7(7) . . ?
C21 C20 H20 118.6 . . ?
C16 C21 H21 119.7 . . ?
C20 C21 C16 120.5(8) . . ?
C20 C21 H21 119.7 . . ?
O6 C22 C19 118.7(7) . . ?
O7 C22 C19 116.6(9) . . ?
O7 C22 O6 124.7(10) . . ?
C1 N1 N2 101.2(6) . . ?
C1 N1 Zn2 140.1(5) . 6_665 ?
N2 N1 Zn2 118.7(4) . 6_665 ?
C3 N2 N1 112.4(5) . . ?
C3 N2 Zn1 129.6(4) . 5_675 ?
N1 N2 Zn1 117.4(5) . 5_675 ?
C5 N3 C4 127.6(7) . . ?
C15 N4 N5 108.2(6) . . ?
C15 N4 Zn2 135.9(5) . . ?
N5 N4 Zn2 115.8(5) . . ?
C13 N5 N4 100.2(6) . . ?
C13 N5 Zn1 140.8(5) . 3_565 ?
N4 N5 Zn1 118.8(4) . 3_565 ?
C11 O2 Zn1 113.1(5) . . ?
C12 O4 Zn2 106.0(5) . . ?
C22 O6 Zn1 128.5(6) . 6 ?
C22 O7 Zn2 137.0(6) . 4_456 ?
N5 Zn1 N2 104.6(3) 2_664 5_675 ?
O2 Zn1 N2 102.1(2) . 5_675 ?
O2 Zn1 N5 124.3(2) . 2_664 ?
O6 Zn1 N2 105.5(3) 6 5_675 ?
O6 Zn1 N5 107.3(3) 6 2_664 ?
O6 Zn1 O2 111.2(2) 6 . ?
N1 Zn2 N4 105.0(3) 6_655 . ?
N1 Zn2 O4 127.0(2) 6_655 . ?
N1 Zn2 O7 103.3(2) 6_655 4_566 ?
O4 Zn2 N4 112.2(3) . . ?
O4 Zn2 O7 102.9(2) . 4_566 ?
O7 Zn2 N4 103.9(3) 4_566 . ?

loop_
_geom_bond_atom_site_label_1
_geom_bond_atom_site_label_2
_geom_bond_distance
_geom_bond_site_symmetry_2
_geom_bond_publ_flag
C1 H1 0.9300 . ?
C1 C2 1.483(10) . ?
C1 N1 1.382(8) . ?
C2 C3 1.422(9) . ?
C2 C4 1.402(11) . ?
C3 H3 0.9300 . ?
C3 N2 1.343(9) . ?
C4 N3 1.322(10) . ?
C4 O1 1.266(9) . ?
C5 C6 1.517(10) . ?
C5 C10 1.422(10) . ?
C5 N3 1.316(9) . ?
C6 H6 0.9300 . ?
C6 C7 1.269(10) . ?
C7 C8 1.434(10) . ?
C7 C11 1.503(11) . ?
C8 H8 0.9300 . ?
C8 C9 1.396(10) . ?
C9 C10 1.398(10) . ?
C9 C12 1.461(11) . ?
C10 H10 0.9300 . ?
C11 O2 1.287(9) . ?
C11 O3 1.231(9) . ?
C12 O4 1.358(10) . ?
C12 O5 1.226(10) . ?
C13 H13 0.9300 . ?
C13 C14 1.268(10) . ?
C13 N5 1.352(10) . ?
C14 C15 1.357(10) . ?
C14 C16 1.454(11) . ?
C15 H15 0.9300 . ?
C15 N4 1.306(9) . ?
C16 C17 1.420(11) . ?
C16 C21 1.404(11) . ?
C17 H17 0.9300 . ?
C17 C18 1.348(11) . ?
C18 H18 0.9300 . ?
C18 C19 1.298(10) . ?
C19 C20 1.424(11) . ?
C19 C22 1.507(12) . ?
C20 H20 0.9300 . ?
C20 C21 1.374(12) . ?
C21 H21 0.9300 . ?
C22 O6 1.296(10) . ?
C22 O7 1.211(9) . ?
N1 N2 1.422(7) . ?
N1 Zn2 1.877(6) 6_665 ?
N2 Zn1 2.003(5) 5_675 ?
N4 N5 1.441(7) . ?
N4 Zn2 1.999(6) . ?
N5 Zn1 1.938(7) 3_565 ?
O2 Zn1 1.923(4) . ?
O4 Zn2 1.924(4) . ?
O6 Zn1 1.905(5) 6 ?
O7 Zn2 1.999(5) 4_456 ?
Zn1 N2 2.003(5) 5_675 ?
Zn1 N5 1.938(7) 2_664 ?
Zn1 O6 1.905(5) 6 ?
Zn2 N1 1.877(6) 6_655 ?
Zn2 O7 1.999(5) 4_566 ?

loop_
_geom_torsion_atom_site_label_1
_geom_torsion_atom_site_label_2
_geom_torsion_atom_site_label_3
_geom_torsion_atom_site_label_4
_geom_torsion
_geom_torsion_site_symmetry_1
_geom_torsion_site_symmetry_2
_geom_torsion_site_symmetry_3
_geom_torsion_site_symmetry_4
_geom_torsion_publ_flag
C1 C2 C3 N2 3.6(11) . . . . ?
C1 C2 C4 N3 175.4(10) . . . . ?
C1 C2 C4 O1 0.9(18) . . . . ?
C1 N1 N2 C3 -3.6(9) . . . . ?
C1 N1 N2 Zn1 -176.2(6) . . . 5_675 ?
C2 C1 N1 N2 6.2(10) . . . . ?
C2 C1 N1 Zn2 -172.0(7) . . . 6_665 ?
C2 C3 N2 N1 -0.2(11) . . . . ?
C2 C3 N2 Zn1 171.3(7) . . . 5_675 ?
C2 C4 N3 C5 173.5(10) . . . . ?
C3 C2 C4 N3 -5.4(18) . . . . ?
C3 C2 C4 O1 -179.9(11) . . . . ?
C4 C2 C3 N2 -175.7(12) . . . . ?
C5 C6 C7 C8 -1.5(15) . . . . ?
C5 C6 C7 C11 -177.1(8) . . . . ?
C6 C5 C10 C9 -2.9(14) . . . . ?
C6 C5 N3 C4 165.8(9) . . . . ?
C6 C7 C8 C9 -1.2(14) . . . . ?
C6 C7 C11 O2 2.9(14) . . . . ?
C6 C7 C11 O3 -175.6(9) . . . . ?
C7 C8 C9 C10 1.6(13) . . . . ?
C7 C8 C9 C12 179.2(8) . . . . ?
C7 C11 O2 Zn1 169.1(6) . . . . ?
C8 C7 C11 O2 -172.8(8) . . . . ?
C8 C7 C11 O3 8.7(14) . . . . ?
C8 C9 C10 C5 0.6(15) . . . . ?
C8 C9 C12 O4 176.3(7) . . . . ?
C8 C9 C12 O5 7.5(15) . . . . ?
C9 C12 O4 Zn2 -179.3(6) . . . . ?
C10 C5 C6 C7 3.5(14) . . . . ?
C10 C5 N3 C4 -22.9(17) . . . . ?
C10 C9 C12 O4 -6.2(12) . . . . ?
C10 C9 C12 O5 -175.1(10) . . . . ?
C11 C7 C8 C9 174.5(8) . . . . ?
C12 C9 C10 C5 -176.8(9) . . . . ?
C13 C14 C15 N4 1.6(12) . . . . ?
C13 C14 C16 C17 -4.8(18) . . . . ?
C13 C14 C16 C21 179.5(11) . . . . ?
C14 C13 N5 N4 -0.7(10) . . . . ?
C14 C13 N5 Zn1 -174.4(7) . . . 3_565 ?
C14 C15 N4 N5 -2.1(11) . . . . ?
C14 C15 N4 Zn2 178.0(7) . . . . ?
C14 C16 C17 C18 -178.6(10) . . . . ?
C14 C16 C21 C20 175.6(10) . . . . ?
C15 C14 C16 C17 172.3(10) . . . . ?
C15 C14 C16 C21 -3.4(17) . . . . ?
C15 N4 N5 C13 1.6(9) . . . . ?
C15 N4 N5 Zn1 177.1(6) . . . 3_565 ?
C16 C14 C15 N4 -176.0(9) . . . . ?
C16 C17 C18 C19 4.6(18) . . . . ?
C17 C16 C21 C20 -0.6(16) . . . . ?
C17 C18 C19 C20 -3.3(16) . . . . ?
C17 C18 C19 C22 175.8(9) . . . . ?
C18 C19 C20 C21 0.4(16) . . . . ?
C18 C19 C22 O6 -177.5(9) . . . . ?
C18 C19 C22 O7 2.3(14) . . . . ?
C19 C20 C21 C16 1.6(18) . . . . ?
C19 C22 O6 Zn1 174.5(6) . . . 6 ?
C19 C22 O7 Zn2 -173.3(6) . . . 4_456 ?
C20 C19 C22 O6 1.6(13) . . . . ?
C20 C19 C22 O7 -178.6(9) . . . . ?
C21 C16 C17 C18 -2.4(16) . . . . ?
C22 C19 C20 C21 -178.8(10) . . . . ?
N1 C1 C2 C3 -6.3(11) . . . . ?
N1 C1 C2 C4 173.1(10) . . . . ?
N3 C5 C6 C7 176.0(9) . . . . ?
N3 C5 C10 C9 -174.8(9) . . . . ?
N5 C13 C14 C15 -0.5(12) . . . . ?
N5 C13 C14 C16 177.0(9) . . . . ?
O1 C4 N3 C5 -11.9(17) . . . . ?
O3 C11 O2 Zn1 -12.4(12) . . . . ?
O5 C12 O4 Zn2 -9.7(10) . . . . ?
O6 C22 O7 Zn2 6.5(15) . . . 4_456 ?
O7 C22 O6 Zn1 -5.3(13) . . . 6 ?
Zn2 N1 N2 C3 175.1(6) 6_665 . . . ?
Zn2 N1 N2 Zn1 2.5(7) 6_665 . . 5_675 ?
Zn2 N4 N5 C13 -178.4(5) . . . . ?
Zn2 N4 N5 Zn1 -2.9(7) . . . 3_565 ?

loop_
_twin_individual_id
_twin_individual_mass_fraction_refined
1 0.49(5)
2 0.51(5)
